data_7040812
loop_
_publ_author_name
'Li, Zhuang'
'Liu, Ling'
'Sun, Hong-Mei'
'Shen, Qi'
'Zhang, Yong'

_publ_section_title
;
 Alkyl Grignard cross-coupling of aryl phosphates catalyzed by new, highly
 active ionic iron(ii) complexes containing a phosphine ligand and an
 imidazolium cation.
;
_journal_issue 44
_journal_name_full 'Dalton transactions (Cambridge, England : 2003)'
_journal_page_first 17739
_journal_page_last 17747
_journal_paper_doi 10.1039/c6dt02995g
_journal_volume 45
_journal_year 2016
_chemical_formula_moiety 'C35 H53 Cl3 Fe N2 O2'
_chemical_formula_sum 'C35 H53 Cl3 Fe N2 O2'
_chemical_formula_weight 695.99
_chemical_name_systematic
; 
 ? 
;
_space_group_IT_number 14
_symmetry_cell_setting monoclinic
_symmetry_space_group_name_Hall '-P 2ybc'
_symmetry_space_group_name_H-M 'P 1 21/c 1'
_atom_sites_solution_hydrogens geom
_atom_sites_solution_primary direct
_atom_sites_solution_secondary difmap
_audit_creation_method SHELXL-97
_audit_update_record
;
2016-09-21 deposited with the CCDC.
2016-09-27 downloaded from the CCDC.
;
_cell_angle_alpha 90.00
_cell_angle_beta 96.59(3)
_cell_angle_gamma 90.00
_cell_formula_units_Z 4
_cell_length_a 12.168(2)
_cell_length_b 32.246(6)
_cell_length_c 9.841(2)
_cell_measurement_reflns_used 7089
_cell_measurement_temperature 293(2)
_cell_measurement_theta_max 27.3080
_cell_measurement_theta_min 3.5650
_cell_volume 3835.8(13)
_computing_structure_refinement 'SHELXL-97 (Sheldrick, 1997)'
_computing_structure_solution 'SHELXS-97 (Sheldrick, 1990)'
_diffrn_ambient_temperature 293(2)
_diffrn_measured_fraction_theta_full 0.999
_diffrn_measured_fraction_theta_max 0.999
_diffrn_measurement_device_type 'Xcalibur, Atlas, Gemini'
_diffrn_radiation_monochromator graphite
_diffrn_radiation_source 'fine-focus sealed tube'
_diffrn_radiation_type MoK\a
_diffrn_radiation_wavelength 0.71073
_diffrn_reflns_av_R_equivalents 0.0298
_diffrn_reflns_av_unetI/netI 0.0312
_diffrn_reflns_limit_h_max 13
_diffrn_reflns_limit_h_min -14
_diffrn_reflns_limit_k_max 38
_diffrn_reflns_limit_k_min -35
_diffrn_reflns_limit_l_max 11
_diffrn_reflns_limit_l_min -11
_diffrn_reflns_number 22584
_diffrn_reflns_theta_full 25.00
_diffrn_reflns_theta_max 25.00
_diffrn_reflns_theta_min 2.82
_exptl_absorpt_coefficient_mu 0.632
_exptl_absorpt_correction_T_max 0.9395
_exptl_absorpt_correction_T_min 0.8947
_exptl_absorpt_correction_type multi-scan
_exptl_crystal_colour colourless
_exptl_crystal_density_diffrn 1.205
_exptl_crystal_density_method 'not measured'
_exptl_crystal_description block
_exptl_crystal_F_000 1480
_exptl_crystal_size_max 0.18
_exptl_crystal_size_mid 0.12
_exptl_crystal_size_min 0.10
_refine_diff_density_max 0.717
_refine_diff_density_min -0.510
_refine_diff_density_rms 0.049
_refine_ls_extinction_method none
_refine_ls_goodness_of_fit_ref 0.989
_refine_ls_hydrogen_treatment mixed
_refine_ls_matrix_type full
_refine_ls_number_parameters 396
_refine_ls_number_reflns 6751
_refine_ls_number_restraints 0
_refine_ls_restrained_S_all 0.989
_refine_ls_R_factor_all 0.0688
_refine_ls_R_factor_gt 0.0528
_refine_ls_shift/su_max 0.000
_refine_ls_shift/su_mean 0.000
_refine_ls_structure_factor_coef Fsqd
_refine_ls_weighting_details 'calc w=1/[\s^2^(Fo^2^)+(0.0465P)^2^+4.5317P] where P=(Fo^2^+2Fc^2^)/3'
_refine_ls_weighting_scheme calc
_refine_ls_wR_factor_gt 0.1213
_refine_ls_wR_factor_ref 0.1288
_reflns_number_gt 5351
_reflns_number_total 6751
_reflns_threshold_expression >2sigma(I)
_cod_data_source_file c6dt02995g2.cif
_cod_data_source_block 1
_cod_depositor_comments 'Adding full bibliography for 7040808--7040813.cif.'
_cod_original_cell_volume 3835.7(13)
_cod_original_sg_symbol_H-M P21/c
_cod_database_code 7040812

loop_
_symmetry_equiv_pos_as_xyz
'x, y, z'
'-x, y+1/2, -z+1/2'
'-x, -y, -z'
'x, -y-1/2, z-1/2'

loop_
_atom_site_label
_atom_site_type_symbol
_atom_site_fract_x
_atom_site_fract_y
_atom_site_fract_z
_atom_site_U_iso_or_equiv
_atom_site_adp_type
_atom_site_occupancy
_atom_site_symmetry_multiplicity
_atom_site_calc_flag
_atom_site_refinement_flags
Fe1 Fe 0.83581(4) 0.172345(14) 0.31140(5) 0.04979(15) Uani 1 1 d .
Cl2 Cl 0.68122(7) 0.17769(3) 0.15835(9) 0.0652(3) Uani 1 1 d .
Cl3 Cl 0.82453(8) 0.13739(3) 0.50936(9) 0.0622(2) Uani 1 1 d .
Cl1 Cl 0.99467(9) 0.15871(5) 0.21612(10) 0.0941(4) Uani 1 1 d .
N1 N 0.81599(18) -0.08234(6) 0.3686(2) 0.0347(5) Uani 1 1 d .
N2 N 0.73087(18) -0.13758(6) 0.4212(2) 0.0341(5) Uani 1 1 d .
C20 C 0.6410(2) -0.16697(8) 0.4286(3) 0.0368(6) Uani 1 1 d .
C5 C 0.7202(2) -0.10235(8) 0.3513(3) 0.0346(6) Uani 1 1 d .
H5 H 0.6549 -0.0930 0.2978 0.042 Uiso 1 1 calc R
C8 C 0.8339(2) -0.04136(8) 0.3127(3) 0.0369(6) Uani 1 1 d .
C21 C 0.5688(2) -0.15976(8) 0.5250(3) 0.0412(7) Uani 1 1 d .
C9 C 0.8203(2) -0.00738(8) 0.3966(3) 0.0396(6) Uani 1 1 d .
C25 C 0.6326(2) -0.20002(8) 0.3360(3) 0.0413(7) Uani 1 1 d .
C17 C 0.7834(3) -0.01148(9) 0.5379(3) 0.0467(7) Uani 1 1 d .
H17 H 0.7976 -0.0408 0.5685 0.056 Uiso 1 1 calc R
C22 C 0.4807(3) -0.18753(10) 0.5266(3) 0.0500(8) Uani 1 1 d .
H22 H 0.4285 -0.1837 0.5903 0.060 Uiso 1 1 calc R
C14 C 0.8797(3) -0.07669(10) 0.0932(3) 0.0532(8) Uani 1 1 d .
H14 H 0.8358 -0.1000 0.1266 0.064 Uiso 1 1 calc R
C12 C 0.8786(3) 0.00117(10) 0.1314(3) 0.0536(8) Uani 1 1 d .
H12 H 0.8980 0.0046 0.0413 0.064 Uiso 1 1 calc R
C13 C 0.8625(2) -0.03868(9) 0.1798(3) 0.0439(7) Uani 1 1 d .
C6 C 0.8902(2) -0.10553(9) 0.4528(3) 0.0433(7) Uani 1 1 d .
H6 H 0.9650 -0.0985 0.4822 0.052 Uiso 1 1 calc R
C24 C 0.5430(3) -0.22669(9) 0.3432(3) 0.0512(8) Uani 1 1 d .
H24 H 0.5331 -0.2496 0.2823 0.061 Uiso 1 1 calc R
C29 C 0.5822(3) -0.12405(9) 0.6269(3) 0.0511(8) Uani 1 1 d .
H29 H 0.6455 -0.1066 0.6041 0.061 Uiso 1 1 calc R
C7 C 0.8369(2) -0.13997(8) 0.4857(3) 0.0428(7) Uani 1 1 d .
H7 H 0.8670 -0.1619 0.5428 0.051 Uiso 1 1 calc R
C10 C 0.8378(3) 0.03163(9) 0.3409(3) 0.0499(8) Uani 1 1 d .
H10 H 0.8293 0.0558 0.3940 0.060 Uiso 1 1 calc R
C23 C 0.4689(3) -0.22039(10) 0.4367(3) 0.0531(8) Uani 1 1 d .
H23 H 0.4086 -0.2390 0.4393 0.064 Uiso 1 1 calc R
O1 O 0.8580(2) 0.23384(8) 0.3688(3) 0.0892(10) Uani 1 1 d .
C26 C 0.7126(3) -0.20546(10) 0.2307(3) 0.0538(8) Uani 1 1 d .
H26 H 0.7828 -0.1909 0.2655 0.065 Uiso 1 1 calc R
C11 C 0.8670(3) 0.03564(9) 0.2109(4) 0.0563(9) Uani 1 1 d .
H11 H 0.8793 0.0624 0.1755 0.068 Uiso 1 1 calc R
C30 C 0.4790(3) -0.09681(12) 0.6152(4) 0.0769(11) Uani 1 1 d .
H30A H 0.4626 -0.0870 0.5209 0.115 Uiso 1 1 calc R
H30B H 0.4918 -0.0730 0.6768 0.115 Uiso 1 1 calc R
H30C H 0.4163 -0.1130 0.6405 0.115 Uiso 1 1 calc R
C16 C 1.0013(3) -0.08939(11) 0.1104(4) 0.0643(10) Uani 1 1 d .
H16A H 1.0467 -0.0660 0.0868 0.096 Uiso 1 1 calc R
H16B H 1.0119 -0.1128 0.0498 0.096 Uiso 1 1 calc R
H16C H 1.0233 -0.0976 0.2055 0.096 Uiso 1 1 calc R
C18 C 0.8482(3) 0.01665(12) 0.6426(4) 0.0705(10) Uani 1 1 d .
H18A H 0.8310 0.0457 0.6197 0.106 Uiso 1 1 calc R
H18B H 0.9276 0.0118 0.6415 0.106 Uiso 1 1 calc R
H18C H 0.8276 0.0105 0.7339 0.106 Uiso 1 1 calc R
C15 C 0.8402(3) -0.06980(13) -0.0586(4) 0.0741(11) Uani 1 1 d .
H15A H 0.7641 -0.0593 -0.0684 0.111 Uiso 1 1 calc R
H15B H 0.8426 -0.0961 -0.1079 0.111 Uiso 1 1 calc R
H15C H 0.8885 -0.0496 -0.0966 0.111 Uiso 1 1 calc R
C28 C 0.7410(4) -0.25088(12) 0.2071(5) 0.0782(12) Uani 1 1 d .
H28A H 0.7703 -0.2636 0.2942 0.117 Uiso 1 1 calc R
H28B H 0.7967 -0.2525 0.1428 0.117 Uiso 1 1 calc R
H28C H 0.6741 -0.2657 0.1691 0.117 Uiso 1 1 calc R
C31 C 0.6100(3) -0.13992(12) 0.7719(4) 0.0695(10) Uani 1 1 d .
H31A H 0.5503 -0.1580 0.7956 0.104 Uiso 1 1 calc R
H31B H 0.6183 -0.1164 0.8353 0.104 Uiso 1 1 calc R
H31C H 0.6793 -0.1556 0.7784 0.104 Uiso 1 1 calc R
C19 C 0.6598(3) -0.00378(15) 0.5329(5) 0.0831(12) Uani 1 1 d .
H19A H 0.6434 0.0250 0.5057 0.125 Uiso 1 1 calc R
H19B H 0.6364 -0.0088 0.6236 0.125 Uiso 1 1 calc R
H19C H 0.6199 -0.0226 0.4663 0.125 Uiso 1 1 calc R
C27 C 0.6676(4) -0.18500(13) 0.0961(4) 0.0858(13) Uani 1 1 d .
H27A H 0.5981 -0.1984 0.0600 0.129 Uiso 1 1 calc R
H27B H 0.7216 -0.1879 0.0301 0.129 Uiso 1 1 calc R
H27C H 0.6542 -0.1555 0.1117 0.129 Uiso 1 1 calc R
C2 C 0.8488(4) 0.30552(12) 0.3527(5) 0.0839(13) Uani 1 1 d .
H2A H 0.8259 0.3231 0.2720 0.101 Uiso 1 1 calc R
H2B H 0.8375 0.3212 0.4366 0.101 Uiso 1 1 calc R
C1 C 0.7864(4) 0.26683(14) 0.3455(8) 0.132(3) Uani 1 1 d .
H1A H 0.7336 0.2670 0.4149 0.159 Uiso 1 1 calc R
H1B H 0.7437 0.2640 0.2541 0.159 Uiso 1 1 calc R
C3 C 0.9629(5) 0.29296(16) 0.3550(7) 0.124(2) Uani 1 1 d .
H3A H 1.0133 0.3121 0.4108 0.149 Uiso 1 1 calc R
H3B H 0.9852 0.2912 0.2615 0.149 Uiso 1 1 calc R
C4 C 0.9601(6) 0.25086(18) 0.4202(11) 0.211(5) Uani 1 1 d .
H4A H 1.0217 0.2334 0.3954 0.253 Uiso 1 1 calc R
H4B H 0.9661 0.2533 0.5211 0.253 Uiso 1 1 calc R
O2 O 0.5003(3) -0.08171(13) 0.1996(5) 0.1514(19) Uani 1 1 d .
C34 C 0.3237(4) -0.08723(19) 0.0957(6) 0.1095(18) Uani 1 1 d .
H34A H 0.2702 -0.0730 0.1483 0.131 Uiso 1 1 calc R
H34B H 0.2832 -0.1068 0.0307 0.131 Uiso 1 1 calc R
C35 C 0.4069(5) -0.1083(2) 0.1853(7) 0.134(2) Uani 1 1 d .
H35A H 0.3805 -0.1135 0.2753 0.161 Uiso 1 1 calc R
H35B H 0.4256 -0.1352 0.1454 0.161 Uiso 1 1 calc R
C32 C 0.4893(4) -0.0514(2) 0.1012(7) 0.133(2) Uani 1 1 d .
H32A H 0.5491 -0.0536 0.0413 0.160 Uiso 1 1 calc R
H32B H 0.4927 -0.0236 0.1438 0.160 Uiso 1 1 calc R
C33 C 0.3856(6) -0.0579(3) 0.0254(8) 0.181(4) Uani 1 1 d .
H33A H 0.3957 -0.0686 -0.0667 0.217 Uiso 1 1 calc R
H33B H 0.3448 -0.0313 0.0143 0.217 Uiso 1 1 calc R

loop_
_atom_site_aniso_label
_atom_site_aniso_U_11
_atom_site_aniso_U_22
_atom_site_aniso_U_33
_atom_site_aniso_U_23
_atom_site_aniso_U_13
_atom_site_aniso_U_12
Fe1 0.0540(3) 0.0426(3) 0.0516(3) -0.0030(2) 0.0015(2) 0.0066(2)
Cl2 0.0562(5) 0.0825(6) 0.0552(5) 0.0081(4) -0.0006(4) -0.0036(4)
Cl3 0.0718(6) 0.0581(5) 0.0565(5) 0.0055(4) 0.0060(4) 0.0101(4)
Cl1 0.0702(7) 0.1598(12) 0.0523(5) -0.0029(6) 0.0068(5) 0.0429(7)
N1 0.0322(12) 0.0259(11) 0.0454(13) 0.0031(10) 0.0022(10) -0.0012(9)
N2 0.0348(12) 0.0267(11) 0.0397(12) 0.0048(9) 0.0000(10) -0.0031(9)
C20 0.0395(15) 0.0294(14) 0.0404(15) 0.0085(12) -0.0004(12) -0.0066(12)
C5 0.0343(14) 0.0293(14) 0.0391(15) 0.0031(11) -0.0004(12) -0.0020(11)
C8 0.0320(14) 0.0256(13) 0.0523(17) 0.0059(12) 0.0012(12) -0.0048(11)
C21 0.0450(17) 0.0336(14) 0.0447(16) 0.0062(12) 0.0031(13) -0.0031(13)
C9 0.0360(15) 0.0307(14) 0.0515(17) 0.0022(13) 0.0025(13) -0.0006(12)
C25 0.0499(17) 0.0330(15) 0.0400(16) 0.0042(12) 0.0007(13) -0.0089(13)
C17 0.0510(18) 0.0328(15) 0.0573(19) -0.0003(13) 0.0112(15) 0.0055(13)
C22 0.0481(18) 0.0455(17) 0.058(2) 0.0050(15) 0.0125(15) -0.0077(14)
C14 0.068(2) 0.0400(17) 0.0538(19) -0.0039(14) 0.0149(16) -0.0194(16)
C12 0.067(2) 0.0430(18) 0.0509(18) 0.0068(14) 0.0083(16) -0.0126(16)
C13 0.0456(17) 0.0353(15) 0.0505(18) 0.0006(13) 0.0045(14) -0.0095(13)
C6 0.0324(15) 0.0367(15) 0.0586(19) 0.0032(13) -0.0044(13) -0.0009(12)
C24 0.060(2) 0.0399(17) 0.0521(19) -0.0030(14) -0.0018(16) -0.0167(15)
C29 0.056(2) 0.0393(16) 0.061(2) -0.0032(14) 0.0177(16) -0.0075(14)
C7 0.0405(16) 0.0311(15) 0.0542(18) 0.0073(13) -0.0059(14) 0.0035(12)
C10 0.059(2) 0.0267(14) 0.063(2) -0.0006(14) 0.0034(16) -0.0017(14)
C23 0.0509(19) 0.0451(18) 0.063(2) 0.0034(16) 0.0048(16) -0.0194(15)
O1 0.086(2) 0.0420(14) 0.131(3) -0.0046(15) -0.0261(18) -0.0023(14)
C26 0.067(2) 0.0437(17) 0.0525(19) -0.0061(14) 0.0134(16) -0.0158(16)
C11 0.074(2) 0.0305(16) 0.064(2) 0.0119(15) 0.0058(18) -0.0095(15)
C30 0.088(3) 0.053(2) 0.090(3) -0.005(2) 0.013(2) 0.017(2)
C16 0.082(3) 0.0469(19) 0.062(2) -0.0020(16) 0.0020(19) 0.0118(18)
C18 0.084(3) 0.070(2) 0.057(2) -0.0031(18) 0.004(2) -0.014(2)
C15 0.072(3) 0.084(3) 0.064(2) -0.023(2) -0.005(2) -0.003(2)
C28 0.083(3) 0.056(2) 0.100(3) -0.016(2) 0.028(2) -0.005(2)
C31 0.081(3) 0.063(2) 0.062(2) -0.0120(18) -0.002(2) -0.008(2)
C19 0.054(2) 0.104(3) 0.094(3) -0.009(3) 0.021(2) 0.004(2)
C27 0.136(4) 0.076(3) 0.049(2) 0.0006(19) 0.024(2) -0.008(3)
C2 0.121(4) 0.053(2) 0.081(3) 0.007(2) 0.022(3) 0.009(2)
C1 0.080(3) 0.064(3) 0.253(8) -0.054(4) 0.020(4) 0.012(3)
C3 0.105(4) 0.080(3) 0.200(6) -0.052(4) 0.069(4) -0.028(3)
C4 0.129(6) 0.069(4) 0.401(14) -0.022(6) -0.113(7) -0.006(4)
O2 0.081(2) 0.150(3) 0.202(4) 0.092(3) -0.076(3) -0.033(2)
C34 0.066(3) 0.121(4) 0.136(5) -0.033(4) -0.009(3) 0.010(3)
C35 0.094(4) 0.149(5) 0.146(5) 0.050(4) -0.042(4) -0.040(4)
C32 0.079(4) 0.148(5) 0.166(6) 0.076(5) -0.016(4) -0.003(3)
C33 0.121(6) 0.211(8) 0.193(8) 0.098(7) -0.056(5) -0.025(6)

loop_
_atom_type_symbol
_atom_type_description
_atom_type_scat_dispersion_real
_atom_type_scat_dispersion_imag
_atom_type_scat_source
C C 0.0033 0.0016 'International Tables Vol C Tables 4.2.6.8 and 6.1.1.4'
H H 0.0000 0.0000 'International Tables Vol C Tables 4.2.6.8 and 6.1.1.4'
N N 0.0061 0.0033 'International Tables Vol C Tables 4.2.6.8 and 6.1.1.4'
O O 0.0106 0.0060 'International Tables Vol C Tables 4.2.6.8 and 6.1.1.4'
Cl Cl 0.1484 0.1585 'International Tables Vol C Tables 4.2.6.8 and 6.1.1.4'
Fe Fe 0.3463 0.8444 'International Tables Vol C Tables 4.2.6.8 and 6.1.1.4'

loop_
_geom_angle_atom_site_label_1
_geom_angle_atom_site_label_2
_geom_angle_atom_site_label_3
_geom_angle
O1 Fe1 Cl3 105.08(10)
O1 Fe1 Cl2 100.38(8)
Cl3 Fe1 Cl2 118.61(4)
O1 Fe1 Cl1 101.89(10)
Cl3 Fe1 Cl1 113.21(5)
Cl2 Fe1 Cl1 114.61(4)
C5 N1 C6 108.6(2)
C5 N1 C8 124.1(2)
C6 N1 C8 127.2(2)
C5 N2 C7 108.6(2)
C5 N2 C20 123.7(2)
C7 N2 C20 127.7(2)
C21 C20 C25 124.7(3)
C21 C20 N2 117.7(2)
C25 C20 N2 117.6(3)
N1 C5 N2 108.5(2)
C9 C8 C13 124.5(2)
C9 C8 N1 117.2(2)
C13 C8 N1 118.3(2)
C20 C21 C22 116.6(3)
C20 C21 C29 123.3(3)
C22 C21 C29 120.1(3)
C8 C9 C10 116.2(3)
C8 C9 C17 122.9(2)
C10 C9 C17 120.8(3)
C24 C25 C20 115.8(3)
C24 C25 C26 122.1(3)
C20 C25 C26 122.0(3)
C9 C17 C19 110.7(3)
C9 C17 C18 112.6(3)
C19 C17 C18 111.0(3)
C23 C22 C21 120.6(3)
C13 C14 C16 110.4(3)
C13 C14 C15 112.4(3)
C16 C14 C15 109.8(3)
C11 C12 C13 121.6(3)
C12 C13 C8 116.0(3)
C12 C13 C14 121.2(3)
C8 C13 C14 122.7(3)
C7 C6 N1 107.0(2)
C23 C24 C25 121.2(3)
C31 C29 C21 111.1(3)
C31 C29 C30 110.9(3)
C21 C29 C30 111.1(3)
C6 C7 N2 107.2(2)
C11 C10 C9 121.2(3)
C24 C23 C22 121.0(3)
C1 O1 C4 106.0(4)
C1 O1 Fe1 129.3(3)
C4 O1 Fe1 123.9(3)
C25 C26 C27 110.5(3)
C25 C26 C28 112.9(3)
C27 C26 C28 110.4(3)
C10 C11 C12 120.5(3)
C3 C2 C1 104.8(4)
O1 C1 C2 109.7(4)
C2 C3 C4 101.0(5)
O1 C4 C3 105.2(5)
C32 O2 C35 110.4(4)
C35 C34 C33 103.7(5)
O2 C35 C34 106.0(5)
O2 C32 C33 106.2(5)
C32 C33 C34 109.3(5)

loop_
_geom_bond_atom_site_label_1
_geom_bond_atom_site_label_2
_geom_bond_distance
Fe1 O1 2.071(3)
Fe1 Cl3 2.2684(10)
Fe1 Cl2 2.2774(12)
Fe1 Cl1 2.2857(13)
N1 C5 1.326(3)
N1 C6 1.374(3)
N1 C8 1.457(3)
N2 C5 1.327(3)
N2 C7 1.373(4)
N2 C20 1.455(3)
C20 C21 1.385(4)
C20 C25 1.399(4)
C8 C9 1.393(4)
C8 C13 1.395(4)
C21 C22 1.398(4)
C21 C29 1.523(4)
C9 C10 1.398(4)
C9 C17 1.516(4)
C25 C24 1.396(4)
C25 C26 1.512(4)
C17 C19 1.519(5)
C17 C18 1.523(5)
C22 C23 1.377(4)
C14 C13 1.521(4)
C14 C16 1.526(5)
C14 C15 1.532(5)
C12 C11 1.376(5)
C12 C13 1.392(4)
C6 C7 1.344(4)
C24 C23 1.376(5)
C29 C31 1.517(5)
C29 C30 1.526(5)
C10 C11 1.373(5)
O1 C1 1.378(5)
O1 C4 1.398(6)
C26 C27 1.524(5)
C26 C28 1.529(5)
C2 C3 1.444(7)
C2 C1 1.458(6)
C3 C4 1.504(9)
O2 C32 1.371(6)
O2 C35 1.419(6)
C34 C35 1.435(7)
C34 C33 1.436(8)
C32 C33 1.406(8)
